data_4338612
loop_
_publ_author_name
'Clegg, William'
'Graham, David V.'
'Herd, Emma'
'Hevia, Eva'
'Kennedy, Alan R.'
'McCall, Matthew D.'
'Russo, Luca'

_publ_section_title
;
 Donor-Dictated Interlocking Co-Complexation Reactions of LiNHDipp with
 Dimethylzinc: Synthesis and Structures of New Methyl(amido)zincates
;
_journal_coden_ASTM INOCAJ
_journal_issue 12
_journal_name_full 'Inorganic Chemistry'
_journal_page_first 5320
_journal_page_last 5327
_journal_paper_doi 10.1021/ic900313b
_journal_volume 48
_journal_year 2009
_chemical_formula_moiety 'C21 H41 Li N4'
_chemical_formula_sum 'C21 H41 Li N4'
_chemical_formula_weight 356.52
_space_group_IT_number 19
_symmetry_cell_setting orthorhombic
_symmetry_space_group_name_Hall 'P 2ac 2ab'
_symmetry_space_group_name_H-M 'P 21 21 21'
_atom_sites_solution_hydrogens mixed
_atom_sites_solution_primary direct
_atom_sites_solution_secondary difmap
_audit_creation_method SHELXL-97
_cell_angle_alpha 90.00
_cell_angle_beta 90.00
_cell_angle_gamma 90.00
_cell_formula_units_Z 4
_cell_length_a 10.0117(11)
_cell_length_b 14.6223(17)
_cell_length_c 15.682(2)
_cell_measurement_reflns_used 2910
_cell_measurement_temperature 150(2)
_cell_measurement_theta_max 27.5
_cell_measurement_theta_min 2.5
_cell_volume 2295.8(5)
_computing_cell_refinement EvalCCD
_computing_data_collection 'Nonius COLLECT'
_computing_data_reduction EvalCCD
_computing_molecular_graphics 'Bruker SHELXTL'
_computing_publication_material 'Bruker SHELXTL and local programs'
_computing_structure_refinement 'Bruker SHELXTL'
_computing_structure_solution 'Bruker SHELXTL'
_diffrn_ambient_temperature 150(2)
_diffrn_measured_fraction_theta_full 0.976
_diffrn_measured_fraction_theta_max 0.976
_diffrn_measurement_device_type 'Nonius KappaCCD diffractometer'
_diffrn_measurement_method '\f and \w scans'
_diffrn_radiation_monochromator graphite
_diffrn_radiation_source 'sealed tube'
_diffrn_radiation_type MoK\a
_diffrn_radiation_wavelength 0.71073
_diffrn_reflns_av_R_equivalents 0.0303
_diffrn_reflns_av_sigmaI/netI 0.0318
_diffrn_reflns_limit_h_max 11
_diffrn_reflns_limit_h_min -8
_diffrn_reflns_limit_k_max 17
_diffrn_reflns_limit_k_min -13
_diffrn_reflns_limit_l_max 18
_diffrn_reflns_limit_l_min -18
_diffrn_reflns_number 8017
_diffrn_reflns_theta_full 24.99
_diffrn_reflns_theta_max 24.99
_diffrn_reflns_theta_min 5.10
_diffrn_standards_number 0
_exptl_absorpt_coefficient_mu 0.061
_exptl_absorpt_correction_T_max 0.981
_exptl_absorpt_correction_T_min 0.952
_exptl_absorpt_correction_type multi-scan
_exptl_absorpt_process_details SADABS
_exptl_crystal_colour colourless
_exptl_crystal_density_diffrn 1.031
_exptl_crystal_density_method 'not measured'
_exptl_crystal_description block
_exptl_crystal_F_000 792
_exptl_crystal_size_max 0.82
_exptl_crystal_size_mid 0.48
_exptl_crystal_size_min 0.32
_refine_diff_density_max 0.441
_refine_diff_density_min -0.233
_refine_diff_density_rms 0.036
_refine_ls_abs_structure_details indeterminate
_refine_ls_extinction_method none
_refine_ls_goodness_of_fit_ref 0.988
_refine_ls_hydrogen_treatment mixed
_refine_ls_matrix_type full
_refine_ls_number_parameters 248
_refine_ls_number_reflns 2249
_refine_ls_number_restraints 0
_refine_ls_restrained_S_all 0.988
_refine_ls_R_factor_all 0.0590
_refine_ls_R_factor_gt 0.0467
_refine_ls_shift/su_max 0.001
_refine_ls_shift/su_mean 0.000
_refine_ls_structure_factor_coef Fsqd
_refine_ls_weighting_details 'calc w=1/[\s^2^(Fo^2^)+(0.1038P)^2^+0.6213P] where P=(Fo^2^+2Fc^2^)/3'
_refine_ls_weighting_scheme calc
_refine_ls_wR_factor_gt 0.1329
_refine_ls_wR_factor_ref 0.1454
_reflns_number_gt 1929
_reflns_number_total 2249
_reflns_threshold_expression I>2\s(I)
_cod_data_source_file ic900313b_si_002.cif
_cod_data_source_block rem451_compound4
_cod_original_cell_volume 2295.7(5)
_cod_database_code 4338612

loop_
_symmetry_equiv_pos_as_xyz
'x, y, z'
'-x+1/2, -y, z+1/2'
'-x, y+1/2, -z+1/2'
'x+1/2, -y+1/2, -z'

loop_
_atom_site_label
_atom_site_type_symbol
_atom_site_fract_x
_atom_site_fract_y
_atom_site_fract_z
_atom_site_U_iso_or_equiv
_atom_site_adp_type
_atom_site_occupancy
_atom_site_symmetry_multiplicity
_atom_site_calc_flag
_atom_site_refinement_flags
Li Li -0.2739(5) 0.0302(3) 0.4570(3) 0.0252(10) Uani 1 1 d .
N1 N -0.3783(3) -0.10022(17) 0.42571(16) 0.0361(7) Uani 1 1 d .
N2 N -0.1810(3) -0.05028(17) 0.55697(16) 0.0304(6) Uani 1 1 d .
N3 N -0.3646(3) 0.10656(17) 0.56092(15) 0.0316(6) Uani 1 1 d .
N4 N -0.1530(3) 0.06947(18) 0.36638(16) 0.0279(6) Uani 1 1 d .
H4 H -0.095(4) 0.026(3) 0.370(2) 0.046(11) Uiso 1 1 d .
C1 C -0.5126(5) -0.1168(3) 0.4575(4) 0.0740(14) Uani 1 1 d .
H1A H -0.5754 -0.0757 0.4287 0.111 Uiso 1 1 calc R
H1B H -0.5151 -0.1054 0.5190 0.111 Uiso 1 1 calc R
H1C H -0.5377 -0.1804 0.4461 0.111 Uiso 1 1 calc R
C2 C -0.3702(6) -0.1145(3) 0.3337(2) 0.0688(14) Uani 1 1 d .
H2A H -0.3838 -0.1795 0.3209 0.103 Uiso 1 1 calc R
H2B H -0.2820 -0.0955 0.3132 0.103 Uiso 1 1 calc R
H2C H -0.4394 -0.0783 0.3053 0.103 Uiso 1 1 calc R
C3 C -0.2812(5) -0.1649(2) 0.4661(3) 0.0519(10) Uani 1 1 d .
H3A H -0.3204 -0.2271 0.4660 0.062 Uiso 1 1 calc R
H3B H -0.1990 -0.1667 0.4310 0.062 Uiso 1 1 calc R
C4 C -0.2454(4) -0.1404(2) 0.5535(2) 0.0452(9) Uani 1 1 d .
H4A H -0.1839 -0.1871 0.5770 0.054 Uiso 1 1 calc R
H4B H -0.3269 -0.1397 0.5893 0.054 Uiso 1 1 calc R
C5 C -0.0350(3) -0.0590(3) 0.5501(2) 0.0422(8) Uani 1 1 d .
H5A H -0.0008 -0.0930 0.5993 0.063 Uiso 1 1 calc R
H5B H 0.0054 0.0021 0.5489 0.063 Uiso 1 1 calc R
H5C H -0.0124 -0.0917 0.4975 0.063 Uiso 1 1 calc R
C6 C -0.2159(4) -0.0014(3) 0.6375(2) 0.0432(9) Uani 1 1 d .
H6A H -0.1490 0.0470 0.6487 0.052 Uiso 1 1 calc R
H6B H -0.2135 -0.0451 0.6858 0.052 Uiso 1 1 calc R
C7 C -0.3537(4) 0.0412(3) 0.6319(2) 0.0426(9) Uani 1 1 d .
H7A H -0.4209 -0.0078 0.6243 0.051 Uiso 1 1 calc R
H7B H -0.3737 0.0731 0.6861 0.051 Uiso 1 1 calc R
C8 C -0.5055(4) 0.1342(3) 0.5517(3) 0.0525(10) Uani 1 1 d .
H8A H -0.5369 0.1613 0.6052 0.079 Uiso 1 1 calc R
H8B H -0.5599 0.0804 0.5380 0.079 Uiso 1 1 calc R
H8C H -0.5134 0.1792 0.5057 0.079 Uiso 1 1 calc R
C9 C -0.2864(5) 0.1892(3) 0.5808(3) 0.0577(11) Uani 1 1 d .
H9A H -0.3066 0.2370 0.5390 0.087 Uiso 1 1 calc R
H9B H -0.1909 0.1747 0.5787 0.087 Uiso 1 1 calc R
H9C H -0.3096 0.2109 0.6381 0.087 Uiso 1 1 calc R
C10 C -0.1157(3) 0.13650(18) 0.31134(16) 0.0212(6) Uani 1 1 d .
C11 C 0.0093(3) 0.13622(19) 0.26421(17) 0.0230(6) Uani 1 1 d .
C12 C 0.0376(3) 0.20683(19) 0.20776(18) 0.0265(7) Uani 1 1 d .
H12 H 0.1193 0.2050 0.1770 0.032 Uiso 1 1 calc R
C13 C -0.0480(3) 0.2796(2) 0.19441(19) 0.0291(7) Uani 1 1 d .
H13 H -0.0259 0.3268 0.1553 0.035 Uiso 1 1 calc R
C14 C -0.1680(3) 0.28175(19) 0.23993(17) 0.0265(6) Uani 1 1 d .
H14 H -0.2278 0.3313 0.2312 0.032 Uiso 1 1 calc R
C15 C -0.2024(3) 0.21340(18) 0.29772(16) 0.0215(6) Uani 1 1 d .
C16 C 0.1083(3) 0.0584(2) 0.27956(19) 0.0288(7) Uani 1 1 d .
H16 H 0.0564 0.0000 0.2782 0.035 Uiso 1 1 calc R
C17 C 0.2181(3) 0.0510(2) 0.2116(2) 0.0417(8) Uani 1 1 d .
H17A H 0.1772 0.0460 0.1551 0.063 Uiso 1 1 calc R
H17B H 0.2726 -0.0035 0.2227 0.063 Uiso 1 1 calc R
H17C H 0.2748 0.1056 0.2138 0.063 Uiso 1 1 calc R
C18 C 0.1734(3) 0.0656(2) 0.3684(2) 0.0391(8) Uani 1 1 d .
H18A H 0.2181 0.0079 0.3822 0.059 Uiso 1 1 calc R
H18B H 0.1044 0.0782 0.4112 0.059 Uiso 1 1 calc R
H18C H 0.2389 0.1154 0.3684 0.059 Uiso 1 1 calc R
C19 C -0.3315(3) 0.21863(19) 0.34805(18) 0.0270(6) Uani 1 1 d .
H19 H -0.3143 0.1883 0.4042 0.032 Uiso 1 1 calc R
C20 C -0.4444(3) 0.1652(3) 0.3051(3) 0.0456(9) Uani 1 1 d .
H20A H -0.4612 0.1906 0.2482 0.068 Uiso 1 1 calc R
H20B H -0.5257 0.1700 0.3396 0.068 Uiso 1 1 calc R
H20C H -0.4187 0.1008 0.2998 0.068 Uiso 1 1 calc R
C21 C -0.3780(3) 0.3166(2) 0.3677(2) 0.0372(8) Uani 1 1 d .
H21A H -0.3042 0.3512 0.3930 0.056 Uiso 1 1 calc R
H21B H -0.4531 0.3146 0.4077 0.056 Uiso 1 1 calc R
H21C H -0.4064 0.3464 0.3147 0.056 Uiso 1 1 calc R

loop_
_atom_site_aniso_label
_atom_site_aniso_U_11
_atom_site_aniso_U_22
_atom_site_aniso_U_33
_atom_site_aniso_U_23
_atom_site_aniso_U_13
_atom_site_aniso_U_12
Li 0.024(2) 0.028(2) 0.024(2) 0.0032(19) 0.004(2) 0.003(2)
N1 0.0440(16) 0.0334(14) 0.0308(13) -0.0002(11) -0.0026(13) -0.0119(13)
N2 0.0290(13) 0.0321(13) 0.0303(13) 0.0088(11) 0.0014(11) 0.0007(11)
N3 0.0347(15) 0.0309(13) 0.0291(13) -0.0019(10) 0.0068(12) -0.0004(12)
N4 0.0262(13) 0.0249(12) 0.0327(13) 0.0065(11) 0.0062(11) 0.0021(11)
C1 0.054(3) 0.077(3) 0.091(3) -0.011(3) 0.000(3) -0.029(3)
C2 0.106(4) 0.064(3) 0.0361(19) -0.0086(18) -0.002(2) -0.041(3)
C3 0.067(3) 0.0298(18) 0.059(2) -0.0048(16) 0.006(2) -0.0030(18)
C4 0.045(2) 0.0345(17) 0.056(2) 0.0163(17) -0.0063(18) -0.0003(16)
C5 0.0342(18) 0.053(2) 0.0399(19) 0.0057(17) -0.0041(15) 0.0032(16)
C6 0.049(2) 0.057(2) 0.0237(15) 0.0078(15) 0.0020(15) 0.0043(19)
C7 0.049(2) 0.051(2) 0.0272(16) 0.0041(14) 0.0129(15) 0.0057(17)
C8 0.046(2) 0.059(2) 0.052(2) 0.0032(18) 0.0126(19) 0.021(2)
C9 0.082(3) 0.043(2) 0.048(2) -0.0102(17) -0.002(2) -0.014(2)
C10 0.0205(13) 0.0200(13) 0.0231(13) -0.0017(11) -0.0011(11) -0.0024(12)
C11 0.0213(13) 0.0231(13) 0.0246(14) -0.0024(11) 0.0002(12) -0.0025(12)
C12 0.0256(15) 0.0282(15) 0.0258(14) -0.0024(12) 0.0048(12) -0.0087(13)
C13 0.0357(17) 0.0264(15) 0.0253(14) 0.0043(12) 0.0043(12) -0.0041(13)
C14 0.0306(15) 0.0224(13) 0.0265(14) 0.0005(12) -0.0033(12) 0.0015(13)
C15 0.0225(14) 0.0218(13) 0.0202(12) -0.0036(11) -0.0018(11) -0.0011(12)
C16 0.0228(14) 0.0255(14) 0.0381(16) -0.0013(12) 0.0067(13) -0.0018(13)
C17 0.0320(16) 0.0380(18) 0.055(2) -0.0058(16) 0.0140(17) 0.0052(16)
C18 0.0275(16) 0.0391(17) 0.051(2) 0.0056(16) -0.0031(16) 0.0033(15)
C19 0.0230(14) 0.0274(15) 0.0307(14) 0.0014(12) -0.0003(12) 0.0024(13)
C20 0.0291(17) 0.052(2) 0.055(2) -0.0094(19) 0.0071(16) -0.0096(16)
C21 0.0322(16) 0.0329(17) 0.0464(19) -0.0032(14) 0.0058(16) 0.0053(15)

loop_
_atom_type_symbol
_atom_type_description
_atom_type_scat_dispersion_real
_atom_type_scat_dispersion_imag
_atom_type_scat_source
C C 0.0033 0.0000 'International Tables Vol C Tables 4.2.6.8 and 6.1.1.4'
H H 0.0000 0.0000 'International Tables Vol C Tables 4.2.6.8 and 6.1.1.4'
Li Li -0.0003 0.0000 'International Tables Vol C Tables 4.2.6.8 and 6.1.1.4'
N N 0.0061 0.0000 'International Tables Vol C Tables 4.2.6.8 and 6.1.1.4'

loop_
_geom_angle_atom_site_label_1
_geom_angle_atom_site_label_2
_geom_angle_atom_site_label_3
_geom_angle
N1 Li N2 84.01(18)
N1 Li N3 114.1(2)
N1 Li N4 112.4(2)
N1 Li H4 102.5(10)
N2 Li N3 85.16(19)
N2 Li N4 114.8(2)
N2 Li H4 94.5(11)
N3 Li N4 130.8(3)
N3 Li H4 143.1(10)
N4 Li H4 22.4(10)
Li N1 C1 120.0(3)
Li N1 C2 108.3(3)
Li N1 C3 98.2(2)
C1 N1 C2 111.5(3)
C1 N1 C3 110.5(3)
C2 N1 C3 106.9(3)
Li N2 C4 105.8(2)
Li N2 C5 114.8(2)
Li N2 C6 104.6(2)
C4 N2 C5 110.9(3)
C4 N2 C6 111.0(3)
C5 N2 C6 109.6(3)
Li N3 C7 101.7(2)
Li N3 C8 117.8(3)
Li N3 C9 111.0(3)
C7 N3 C8 108.8(3)
C7 N3 C9 109.5(3)
C8 N3 C9 107.8(3)
Li N4 H4 98(2)
Li N4 C10 147.6(3)
H4 N4 C10 113(2)
N1 C1 H1A 109.5
N1 C1 H1B 109.5
N1 C1 H1C 109.5
H1A C1 H1B 109.5
H1A C1 H1C 109.5
H1B C1 H1C 109.5
N1 C2 H2A 109.5
N1 C2 H2B 109.5
N1 C2 H2C 109.5
H2A C2 H2B 109.5
H2A C2 H2C 109.5
H2B C2 H2C 109.5
N1 C3 H3A 108.8
N1 C3 H3B 108.8
N1 C3 C4 113.6(3)
H3A C3 H3B 107.7
H3A C3 C4 108.8
H3B C3 C4 108.8
N2 C4 C3 111.2(3)
N2 C4 H4A 109.4
N2 C4 H4B 109.4
C3 C4 H4A 109.4
C3 C4 H4B 109.4
H4A C4 H4B 108.0
N2 C5 H5A 109.5
N2 C5 H5B 109.5
N2 C5 H5C 109.5
H5A C5 H5B 109.5
H5A C5 H5C 109.5
H5B C5 H5C 109.5
N2 C6 H6A 109.4
N2 C6 H6B 109.4
N2 C6 C7 111.1(3)
H6A C6 H6B 108.0
H6A C6 C7 109.4
H6B C6 C7 109.4
N3 C7 C6 112.3(3)
N3 C7 H7A 109.2
N3 C7 H7B 109.2
C6 C7 H7A 109.2
C6 C7 H7B 109.2
H7A C7 H7B 107.9
N3 C8 H8A 109.5
N3 C8 H8B 109.5
N3 C8 H8C 109.5
H8A C8 H8B 109.5
H8A C8 H8C 109.5
H8B C8 H8C 109.5
N3 C9 H9A 109.5
N3 C9 H9B 109.5
N3 C9 H9C 109.5
H9A C9 H9B 109.5
H9A C9 H9C 109.5
H9B C9 H9C 109.5
N4 C10 C11 123.9(3)
N4 C10 C15 119.6(3)
C11 C10 C15 116.5(2)
C10 C11 C12 119.8(2)
C10 C11 C16 118.7(2)
C12 C11 C16 121.4(3)
C11 C12 H12 118.6
C11 C12 C13 122.8(3)
H12 C12 C13 118.6
C12 C13 H13 120.9
C12 C13 C14 118.3(3)
H13 C13 C14 120.9
C13 C14 H14 119.0
C13 C14 C15 121.9(3)
H14 C14 C15 119.0
C10 C15 C14 120.6(3)
C10 C15 C19 118.5(2)
C14 C15 C19 120.9(2)
C11 C16 H16 107.3
C11 C16 C17 114.1(3)
C11 C16 C18 111.5(2)
H16 C16 C17 107.3
H16 C16 C18 107.3
C17 C16 C18 109.2(3)
C16 C17 H17A 109.5
C16 C17 H17B 109.5
C16 C17 H17C 109.5
H17A C17 H17B 109.5
H17A C17 H17C 109.5
H17B C17 H17C 109.5
C16 C18 H18A 109.5
C16 C18 H18B 109.5
C16 C18 H18C 109.5
H18A C18 H18B 109.5
H18A C18 H18C 109.5
H18B C18 H18C 109.5
C15 C19 H19 106.8
C15 C19 C20 112.0(2)
C15 C19 C21 114.2(2)
H19 C19 C20 106.8
H19 C19 C21 106.8
C20 C19 C21 109.9(3)
C19 C20 H20A 109.5
C19 C20 H20B 109.5
C19 C20 H20C 109.5
H20A C20 H20B 109.5
H20A C20 H20C 109.5
H20B C20 H20C 109.5
C19 C21 H21A 109.5
C19 C21 H21B 109.5
C19 C21 H21C 109.5
H21A C21 H21B 109.5
H21A C21 H21C 109.5
H21B C21 H21C 109.5

loop_
_geom_bond_atom_site_label_1
_geom_bond_atom_site_label_2
_geom_bond_distance
Li N1 2.230(5)
Li N2 2.170(5)
Li N3 2.174(5)
Li N4 1.953(5)
Li H4 2.25(4)
N1 C1 1.453(5)
N1 C2 1.460(4)
N1 C3 1.497(5)
N2 C4 1.468(4)
N2 C5 1.471(4)
N2 C6 1.493(4)
N3 C7 1.471(4)
N3 C8 1.475(5)
N3 C9 1.473(4)
N4 H4 0.87(4)
N4 C10 1.358(4)
C1 H1A 0.980
C1 H1B 0.980
C1 H1C 0.980
C2 H2A 0.980
C2 H2B 0.980
C2 H2C 0.980
C3 H3A 0.990
C3 H3B 0.990
C3 C4 1.462(6)
C4 H4A 0.990
C4 H4B 0.990
C5 H5A 0.980
C5 H5B 0.980
C5 H5C 0.980
C6 H6A 0.990
C6 H6B 0.990
C6 C7 1.516(5)
C7 H7A 0.990
C7 H7B 0.990
C8 H8A 0.980
C8 H8B 0.980
C8 H8C 0.980
C9 H9A 0.980
C9 H9B 0.980
C9 H9C 0.980
C10 C11 1.454(4)
C10 C15 1.436(4)
C11 C12 1.389(4)
C11 C16 1.527(4)
C12 H12 0.950
C12 C13 1.382(4)
C13 H13 0.950
C13 C14 1.398(4)
C14 H14 0.950
C14 C15 1.392(4)
C15 C19 1.516(4)
C16 H16 1.000
C16 C17 1.535(4)
C16 C18 1.542(5)
C17 H17A 0.980
C17 H17B 0.980
C17 H17C 0.980
C18 H18A 0.980
C18 H18B 0.980
C18 H18C 0.980
C19 H19 1.000
C19 C20 1.531(4)
C19 C21 1.537(4)
C20 H20A 0.980
C20 H20B 0.980
C20 H20C 0.980
C21 H21A 0.980
C21 H21B 0.980
C21 H21C 0.980
